data_7122268
loop_
_publ_author_name
'Hasegawa, Yasuchika'
'Miura, Yui'
'Kitagawa, Yuichi'
'Wada, Satoshi'
'Nakanishi, Takayuki'
'Fushimi, Koji'
'Seki, Tomohiro'
'Ito, Hajime'
'Iwasa, Takeshi'
'Taketsugu, Tetsuya'
'Gon, Masayuki'
'Tanaka, Kazuo'
'Chujo, Yoshiki'
'Hattori, Shingo'
'Karasawa, Masanobu'
'Ishii, Kazuyuki'

_publ_section_title
;
 Spiral Eu(iii) coordination polymers with circularly polarized
 luminescence.
;
_journal_issue 76
_journal_name_full 'Chemical communications (Cambridge, England)'
_journal_page_first 10695
_journal_page_last 10697
_journal_paper_doi 10.1039/c8cc05147j
_journal_volume 54
_journal_year 2018
_chemical_formula_moiety 'C49 H27 Eu F18 O8 P2'
_chemical_formula_sum 'C49 H27 Eu F18 O8 P2'
_chemical_formula_weight 1299.63
_chemical_name_common '[Eu(hfa)3(p-dpeb)]n'
_space_group_crystal_system monoclinic
_space_group_IT_number 14
_space_group_name_Hall '-P 2ybc'
_space_group_name_H-M_alt 'P 1 21/c 1'
_symmetry_space_group_name_Hall '-P 2ybc'
_symmetry_space_group_name_H-M 'P 1 21/c 1'
_atom_sites_solution_hydrogens geom
_atom_sites_solution_primary direct
_atom_sites_solution_secondary difmap
_audit_block_doi 10.5517/cc13tmr9
_audit_update_record
;
2015-01-21 deposited with the CCDC.
2018-08-28 downloaded from the CCDC.
;
_cell_angle_alpha 90.0000
_cell_angle_beta 91.6148(10)
_cell_angle_gamma 90.0000
_cell_formula_units_Z 4
_cell_length_a 23.1941(10)
_cell_length_b 13.4114(5)
_cell_length_c 16.7226(6)
_cell_measurement_reflns_used 28709
_cell_measurement_temperature 123
_cell_measurement_theta_max 27.49
_cell_measurement_theta_min 3.02
_cell_volume 5199.8(4)
_computing_cell_refinement 'RAPID AUTO'
_computing_data_collection 'RAPID AUTO (Rigaku, ????)'
_computing_data_reduction 'RAPID AUTO'
_computing_molecular_graphics 'CrystalStructure 4.1'
_computing_publication_material 'CrystalStructure 4.1 (Rigaku, 2014)'
_computing_structure_refinement 'SHELXL97 (Sheldrick, 2008)'
_computing_structure_solution 'SHELXS97 (Sheldrick, 2008)'
_diffrn_ambient_temperature 123
_diffrn_detector_area_resol_mean 10.000
_diffrn_measured_fraction_theta_full 0.998
_diffrn_measured_fraction_theta_max 0.995
_diffrn_measurement_device_type 'Rigaku R-AXIS RAPID'
_diffrn_measurement_method \w
_diffrn_radiation_type 'Mo K\a'
_diffrn_radiation_wavelength 0.71075
_diffrn_reflns_av_R_equivalents 0.0484
_diffrn_reflns_Laue_measured_fraction_full 0.998
_diffrn_reflns_Laue_measured_fraction_max 0.995
_diffrn_reflns_limit_h_max 30
_diffrn_reflns_limit_h_min -30
_diffrn_reflns_limit_k_max 17
_diffrn_reflns_limit_k_min -17
_diffrn_reflns_limit_l_max 21
_diffrn_reflns_limit_l_min -21
_diffrn_reflns_number 49124
_diffrn_reflns_point_group_measured_fraction_full 0.998
_diffrn_reflns_point_group_measured_fraction_max 0.995
_diffrn_reflns_theta_full 25.242
_diffrn_reflns_theta_max 27.484
_diffrn_reflns_theta_min 3.023
_diffrn_standards_number 0
_exptl_absorpt_coefficient_mu 1.381
_exptl_absorpt_correction_type none
_exptl_crystal_colour yellow
_exptl_crystal_density_diffrn 1.660
_exptl_crystal_density_method 'not measured'
_exptl_crystal_description block
_exptl_crystal_F_000 2560.00
_exptl_crystal_preparation Luminescent
_exptl_crystal_recrystallization_method 'Re-crystallisation from solvent: methanol'
_exptl_crystal_size_max 0.400
_exptl_crystal_size_mid 0.139
_exptl_crystal_size_min 0.094
_refine_diff_density_max 1.79
_refine_diff_density_min -0.98
_refine_ls_extinction_method none
_refine_ls_goodness_of_fit_ref 2.865
_refine_ls_hydrogen_treatment constr
_refine_ls_number_parameters 715
_refine_ls_number_reflns 11871
_refine_ls_number_restraints 0
_refine_ls_R_factor_all 0.0484
_refine_ls_R_factor_gt 0.0420
_refine_ls_shift/su_max 0.001
_refine_ls_structure_factor_coef Fsqd
_refine_ls_weighting_details 'w = 1/[\s^2^(Fo^2^)+(0.0000P)^2^+0.0000P] where P=(Fo^2^+2Fc^2^)/3'
_refine_ls_weighting_scheme calc
_refine_ls_wR_factor_gt 0.0989
_refine_ls_wR_factor_ref 0.0998
_reflns_number_gt 10422
_reflns_number_total 11871
_reflns_threshold_expression F^2^>2.0\s(F^2^)
_cod_data_source_file c8cc05147j2.cif
_cod_data_source_block hirai-1
_cod_depositor_comments 'Adding full bibliography for 7122268--7122269.cif.'
_cod_database_code 7122268

loop_
_symmetry_equiv_pos_site_id
_space_group_symop_operation_xyz
1 +X,+Y,+Z
2 -X,1/2+Y,1/2-Z
3 -X,-Y,-Z
4 +X,1/2-Y,1/2+Z

loop_
_atom_site_label
_atom_site_type_symbol
_atom_site_fract_x
_atom_site_fract_y
_atom_site_fract_z
_atom_site_U_iso_or_equiv
_atom_site_adp_type
_atom_site_occupancy
_atom_site_site_symmetry_multiplicity
_atom_site_calc_flag
_atom_site_refinement_flags
Eu1 Eu 0.25055(2) 0.51636(2) 0.25765(2) 0.02356(6) Uani 1 4 d .
P2 P 0.10527(3) 0.45042(7) 0.31341(5) 0.02513(18) Uani 1 4 d .
P5 P 0.37721(3) 0.67923(6) 0.23285(5) 0.02497(19) Uani 1 4 d .
F34 F 0.17756(13) 0.8709(2) 0.28266(19) 0.0757(9) Uani 1 4 d .
F35 F 0.12176(15) 0.8777(2) 0.17995(17) 0.0953(12) Uani 1 4 d .
F36 F 0.09924(13) 0.7924(2) 0.2810(2) 0.0957(12) Uani 1 4 d .
F37 F 0.17553(14) 0.6996(2) -0.04146(15) 0.0802(9) Uani 1 4 d .
F38 F 0.25265(11) 0.6127(3) -0.03205(15) 0.0772(9) Uani 1 4 d .
F39 F 0.17069(13) 0.5443(2) -0.02919(16) 0.0754(9) Uani 1 4 d .
F63 F 0.42653(12) 0.3744(2) 0.1204(2) 0.0987(13) Uani 1 4 d .
F64 F 0.42911(13) 0.3300(4) 0.2424(2) 0.1261(17) Uani 1 4 d .
F65 F 0.41162(11) 0.2251(2) 0.1520(2) 0.0818(10) Uani 1 4 d .
F66 F 0.21301(18) 0.1487(4) 0.0946(3) 0.191(3) Uani 1 4 d .
F67 F 0.1833(3) 0.1525(4) 0.2060(3) 0.176(3) Uani 1 4 d .
F68 F 0.14662(18) 0.2355(3) 0.1265(4) 0.173(3) Uani 1 4 d .
F69 F 0.3617(2) 0.2300(3) 0.3721(3) 0.154(2) Uani 1 4 d .
F70 F 0.28408(18) 0.1982(3) 0.4232(5) 0.269(5) Uani 1 4 d .
F71 F 0.35667(18) 0.2465(3) 0.4879(2) 0.1156(14) Uani 1 4 d .
F72 F 0.3521(2) 0.5859(5) 0.5668(3) 0.194(3) Uani 1 4 d .
F73 F 0.2696(2) 0.6234(6) 0.5564(4) 0.226(4) Uani 1 4 d .
F74 F 0.3272(4) 0.6915(4) 0.4940(3) 0.266(5) Uani 1 4 d .
O4 O 0.31646(9) 0.64222(17) 0.23225(15) 0.0305(5) Uani 1 4 d .
O6 O 0.27911(10) 0.57239(18) 0.38813(14) 0.0340(6) Uani 1 4 d .
O7 O 0.32982(10) 0.43403(18) 0.19880(16) 0.0360(6) Uani 1 4 d .
O8 O 0.28107(11) 0.37616(19) 0.33883(16) 0.0391(6) Uani 1 4 d .
O9 O 0.21378(10) 0.36700(18) 0.19356(14) 0.0333(6) Uani 1 4 d .
O10 O 0.16636(10) 0.48253(17) 0.32562(15) 0.0301(5) Uani 1 4 d .
O11 O 0.22462(10) 0.55821(19) 0.12199(14) 0.0340(6) Uani 1 4 d .
O12 O 0.19248(10) 0.66750(17) 0.25604(15) 0.0328(6) Uani 1 4 d .
C13 C 0.33751(15) 0.3448(3) 0.1798(2) 0.0345(8) Uani 1 4 d .
C14 C 0.29662(16) 0.2714(3) 0.1656(2) 0.0395(9) Uani 1 4 d .
C15 C 0.23792(16) 0.2900(3) 0.1712(2) 0.0370(9) Uani 1 4 d .
C16 C 0.40182(19) 0.3182(4) 0.1737(3) 0.0549(12) Uani 1 4 d .
C17 C 0.1974(2) 0.2056(4) 0.1460(4) 0.0659(16) Uani 1 4 d .
C18 C 0.46238(18) 0.6108(3) -0.0026(3) 0.0462(11) Uani 1 4 d .
C19 C 0.49725(16) 0.6321(3) 0.0619(3) 0.0419(10) Uani 1 4 d .
C20 C 0.47294(14) 0.6529(3) 0.1364(2) 0.0353(9) Uani 1 4 d .
C21 C 0.41258(14) 0.6504(2) 0.1418(2) 0.0267(7) Uani 1 4 d .
C22 C 0.37827(16) 0.6273(3) 0.0758(2) 0.0394(9) Uani 1 4 d .
C23 C 0.40314(18) 0.6072(3) 0.0024(2) 0.0465(10) Uani 1 4 d .
C24 C 0.20123(14) 0.6310(3) 0.0865(2) 0.0325(8) Uani 1 4 d .
C25 C 0.17582(15) 0.7137(3) 0.1212(2) 0.0345(8) Uani 1 4 d .
C26 C 0.17376(14) 0.7252(3) 0.2038(2) 0.0323(8) Uani 1 4 d .
C27 C 0.20081(17) 0.6229(3) -0.0050(2) 0.0418(9) Uani 1 4 d .
C28 C 0.14271(18) 0.8172(3) 0.2363(3) 0.0471(10) Uani 1 4 d .
C29 C 0.30433(17) 0.3641(3) 0.4057(2) 0.0425(10) Uani 1 4 d .
C30 C 0.31594(18) 0.4371(3) 0.4636(2) 0.0495(11) Uani 1 4 d .
C31 C 0.30099(17) 0.5344(3) 0.4501(2) 0.0419(10) Uani 1 4 d .
C32 C 0.41944(15) 0.6264(3) 0.3095(2) 0.0336(8) Uani 1 4 d .
C33 C 0.44434(15) 0.5891(3) 0.3654(2) 0.0336(8) Uani 1 4 d .
C40 C 0.08388(16) 0.5948(3) 0.4249(2) 0.0387(9) Uani 1 4 d .
C41 C 0.04799(18) 0.6523(3) 0.4712(3) 0.0481(10) Uani 1 4 d .
C42 C -0.01137(18) 0.6422(3) 0.4661(3) 0.0460(11) Uani 1 4 d .
C43 C 0.05897(14) 0.5255(2) 0.3733(2) 0.0272(7) Uani 1 4 d .
C44 C -0.00088(15) 0.5143(3) 0.3672(3) 0.0392(9) Uani 1 4 d .
C45 C -0.03585(16) 0.5734(3) 0.4139(3) 0.0456(11) Uani 1 4 d .
C46 C 0.13384(19) 0.1773(3) 0.4070(3) 0.0601(13) Uani 1 4 d .
C47 C 0.13666(16) 0.2791(3) 0.3890(3) 0.0449(10) Uani 1 4 d .
C48 C 0.09697(14) 0.3204(3) 0.3348(2) 0.0290(8) Uani 1 4 d .
C49 C 0.09153(19) 0.1201(3) 0.3706(3) 0.0597(13) Uani 1 4 d .
C50 C 0.05415(18) 0.2630(3) 0.2997(3) 0.0447(10) Uani 1 4 d .
C51 C 0.0515(2) 0.1612(3) 0.3174(3) 0.0576(13) Uani 1 4 d .
C52 C 0.3764(2) 1.0149(3) 0.2743(3) 0.0585(13) Uani 1 4 d .
C53 C 0.4258(2) 0.9698(3) 0.2502(4) 0.0750(19) Uani 1 4 d .
C54 C 0.42674(19) 0.8678(3) 0.2377(3) 0.0584(14) Uani 1 4 d .
C55 C 0.37837(14) 0.8113(2) 0.2497(2) 0.0276(7) Uani 1 4 d .
C56 C 0.32877(17) 0.8572(3) 0.2754(3) 0.0443(10) Uani 1 4 d .
C57 C 0.3281(2) 0.9592(3) 0.2880(3) 0.0558(12) Uani 1 4 d .
C58 C 0.05702(15) 0.4746(3) 0.1503(2) 0.0325(8) Uani 1 4 d .
C59 C 0.07820(15) 0.4640(3) 0.2154(2) 0.0326(8) Uani 1 4 d .
C60 C 0.02899(16) 0.4865(3) 0.0731(2) 0.0321(8) Uani 1 4 d .
C61 C 0.03784(15) 0.5734(3) 0.0283(2) 0.0363(8) Uani 1 4 d .
C62 C -0.00900(16) 0.4143(3) 0.0440(2) 0.0355(8) Uani 1 4 d .
C75 C 0.3116(3) 0.6059(5) 0.5192(4) 0.0851(19) Uani 1 4 d .
C76 C 0.3205(3) 0.2538(4) 0.4226(3) 0.0784(19) Uani 1 4 d .
C77 C 0.47660(17) 0.4402(3) 0.4401(2) 0.0415(9) Uani 1 4 d .
C78 C 0.47328(15) 0.5442(3) 0.4331(2) 0.0324(8) Uani 1 4 d .
C79 C 0.49653(17) 0.6032(3) 0.4939(2) 0.0438(10) Uani 1 4 d .
H14 H 0.30902 0.2063 0.15162 0.0474 Uiso 1 4 calc R
H18 H 0.47934 0.59808 -0.05262 0.0554 Uiso 1 4 calc R
H19 H 0.53895 0.62369 0.05419 0.0580 Uiso 1 4 calc R
H20 H 0.49549 0.66465 0.17926 0.0277 Uiso 1 4 calc R
H22 H 0.33754 0.62508 0.08024 0.0473 Uiso 1 4 calc R
H23 H 0.37966 0.59125 -0.0433 0.0558 Uiso 1 4 calc R
H25 H 0.15939 0.76387 0.08755 0.0414 Uiso 1 4 calc R
H30 H 0.33445 0.41884 0.51281 0.0593 Uiso 1 4 calc R
H40 H 0.12283 0.60163 0.42843 0.0483 Uiso 1 4 calc R
H41 H 0.06456 0.69977 0.50727 0.0577 Uiso 1 4 calc R
H42 H -0.03361 0.6822 0.50132 0.0437 Uiso 1 4 calc R
H44 H -0.01752 0.46661 0.33139 0.0471 Uiso 1 4 calc R
H45 H -0.07659 0.5665 0.40986 0.0548 Uiso 1 4 calc R
H46 H 0.16081 0.14814 0.44389 0.0722 Uiso 1 4 calc R
H47 H 0.16556 0.31979 0.41382 0.0539 Uiso 1 4 calc R
H49 H 0.08976 0.05082 0.38218 0.0716 Uiso 1 4 calc R
H50 H 0.02726 0.28842 0.26103 0.0374 Uiso 1 4 calc R
H51 H 0.02002 0.11813 0.28795 0.0413 Uiso 1 4 calc R
H52 H 0.37547 1.08514 0.28146 0.0702 Uiso 1 4 calc R
H53 H 0.4595 1.00841 0.24208 0.0900 Uiso 1 4 calc R
H54 H 0.46108 0.83662 0.22075 0.0700 Uiso 1 4 calc R
H56 H 0.29517 0.81872 0.28425 0.0532 Uiso 1 4 calc R
H57 H 0.29414 0.99062 0.30627 0.0670 Uiso 1 4 calc R
H61 H 0.06361 0.6234 0.04785 0.0435 Uiso 1 4 calc R
H62 H -0.01515 0.35559 0.07439 0.0426 Uiso 1 4 calc R
H77 H 0.46025 0.39926 0.39903 0.0497 Uiso 1 4 calc R
H79 H 0.494 0.67375 0.49008 0.0526 Uiso 1 4 calc R

loop_
_atom_site_aniso_label
_atom_site_aniso_U_11
_atom_site_aniso_U_22
_atom_site_aniso_U_33
_atom_site_aniso_U_12
_atom_site_aniso_U_13
_atom_site_aniso_U_23
Eu1 0.01898(9) 0.02447(10) 0.02724(10) -0.00071(6) 0.00074(7) 0.00348(7)
P2 0.0222(4) 0.0300(5) 0.0231(4) -0.0020(4) 0.0004(3) 0.0040(4)
P5 0.0227(4) 0.0250(4) 0.0271(5) -0.0007(3) -0.0016(4) 0.0047(4)
F34 0.084(2) 0.0557(17) 0.087(2) 0.0241(15) -0.0159(17) -0.0252(16)
F35 0.149(3) 0.077(2) 0.0585(18) 0.077(2) -0.0169(19) 0.0037(16)
F36 0.070(2) 0.080(2) 0.140(3) 0.0269(17) 0.052(2) 0.004(2)
F37 0.129(3) 0.078(2) 0.0324(14) 0.0357(19) -0.0191(16) 0.0049(14)
F38 0.0503(15) 0.147(3) 0.0349(14) 0.0006(17) 0.0052(12) 0.0055(17)
F39 0.097(2) 0.083(2) 0.0457(16) -0.0297(18) -0.0106(15) -0.0205(16)
F63 0.0564(18) 0.082(2) 0.161(4) 0.0164(15) 0.065(2) 0.032(2)
F64 0.0514(18) 0.228(5) 0.097(3) 0.056(2) -0.0237(18) -0.061(3)
F65 0.0581(17) 0.0602(18) 0.128(3) 0.0292(14) 0.0208(18) -0.0050(19)
F66 0.139(4) 0.192(4) 0.247(6) -0.106(3) 0.104(4) -0.189(5)
F67 0.253(6) 0.154(4) 0.121(4) -0.160(5) 0.001(4) 0.015(3)
F68 0.095(3) 0.102(3) 0.318(8) -0.033(3) -0.062(4) -0.077(4)
F69 0.256(5) 0.104(3) 0.101(3) 0.122(3) 0.007(3) -0.010(2)
F70 0.089(3) 0.049(2) 0.661(15) -0.021(2) -0.110(5) 0.140(5)
F71 0.168(4) 0.100(3) 0.078(2) 0.069(3) -0.022(2) 0.025(2)
F72 0.208(5) 0.235(6) 0.131(4) 0.111(5) -0.119(4) -0.130(4)
F73 0.153(4) 0.331(9) 0.195(6) 0.062(5) 0.013(4) -0.216(6)
F74 0.573(15) 0.102(4) 0.116(4) -0.098(6) -0.116(7) -0.033(3)
O4 0.0259(12) 0.0290(13) 0.0368(14) -0.0030(10) 0.0038(10) 0.0036(11)
O6 0.0335(13) 0.0363(15) 0.0319(14) -0.0035(11) -0.0021(11) -0.0009(12)
O7 0.0290(13) 0.0323(14) 0.0472(16) 0.0002(11) 0.0099(11) -0.0001(13)
O8 0.0469(15) 0.0353(14) 0.0348(15) 0.0076(12) -0.0039(12) 0.0042(12)
O9 0.0308(13) 0.0340(14) 0.0350(14) -0.0051(11) 0.0001(11) -0.0015(12)
O10 0.0240(12) 0.0367(14) 0.0298(13) -0.0034(10) 0.0031(10) 0.0001(11)
O11 0.0366(13) 0.0337(14) 0.0316(13) 0.0008(11) -0.0025(11) 0.0043(12)
O12 0.0309(12) 0.0341(14) 0.0336(14) 0.0064(11) 0.0029(11) 0.0070(11)
C13 0.0338(19) 0.039(2) 0.0313(19) 0.0081(16) 0.0094(16) 0.0007(17)
C14 0.048(2) 0.032(2) 0.039(2) 0.0035(17) 0.0130(18) -0.0046(18)
C15 0.044(2) 0.033(2) 0.034(2) -0.0077(17) 0.0051(17) -0.0041(17)
C16 0.045(2) 0.055(3) 0.066(3) 0.014(2) 0.012(2) -0.009(3)
C17 0.053(3) 0.052(3) 0.093(4) -0.018(2) 0.023(3) -0.034(3)
C18 0.057(3) 0.035(2) 0.048(3) 0.0075(19) 0.024(2) 0.001(2)
C19 0.039(2) 0.031(2) 0.056(3) 0.0006(17) 0.014(2) -0.001(2)
C20 0.0303(18) 0.0258(18) 0.050(2) 0.0035(14) 0.0098(17) 0.0047(18)
C21 0.0283(17) 0.0216(17) 0.0303(18) 0.0003(13) 0.0003(14) 0.0060(15)
C22 0.0318(19) 0.043(2) 0.043(2) 0.0018(17) 0.0002(17) 0.0021(19)
C23 0.052(2) 0.054(3) 0.033(2) 0.003(2) -0.0026(19) -0.004(2)
C24 0.0284(18) 0.037(2) 0.0314(19) -0.0063(15) -0.0069(15) 0.0033(17)
C25 0.0352(19) 0.034(2) 0.034(2) 0.0006(16) -0.0058(16) 0.0072(17)
C26 0.0258(17) 0.0319(19) 0.039(2) 0.0032(14) -0.0012(15) 0.0061(17)
C27 0.040(2) 0.045(2) 0.040(2) -0.0060(18) -0.0113(18) 0.0021(19)
C28 0.047(2) 0.048(3) 0.046(3) 0.016(2) -0.002(2) 0.008(2)
C29 0.046(2) 0.047(2) 0.035(2) 0.0214(19) 0.0106(19) 0.0127(19)
C30 0.064(3) 0.060(3) 0.024(2) 0.022(2) -0.0047(19) 0.000(2)
C31 0.040(2) 0.055(3) 0.030(2) 0.0049(19) 0.0004(17) -0.0064(19)
C32 0.0346(19) 0.032(2) 0.035(2) 0.0031(15) 0.0004(16) 0.0068(17)
C33 0.036(2) 0.0306(19) 0.034(2) 0.0060(15) -0.0024(16) 0.0029(17)
C40 0.044(2) 0.033(2) 0.040(2) -0.0002(17) 0.0063(18) -0.0024(18)
C41 0.054(3) 0.037(2) 0.053(3) 0.0031(19) 0.006(2) -0.005(2)
C42 0.052(3) 0.039(2) 0.048(3) 0.016(2) 0.020(2) 0.010(2)
C43 0.0267(16) 0.0286(18) 0.0265(17) 0.0037(13) 0.0047(14) 0.0090(15)
C44 0.0287(19) 0.045(2) 0.044(2) -0.0006(16) 0.0013(17) 0.0024(19)
C45 0.031(2) 0.049(3) 0.058(3) 0.0065(18) 0.0133(19) 0.018(2)
C46 0.050(3) 0.042(3) 0.088(4) 0.004(2) -0.007(2) 0.029(3)
C47 0.034(2) 0.041(2) 0.060(3) -0.0051(17) -0.0096(19) 0.016(2)
C48 0.0277(17) 0.0299(18) 0.0298(19) -0.0016(14) 0.0070(14) 0.0032(15)
C49 0.054(3) 0.037(2) 0.089(4) -0.005(2) 0.010(3) 0.018(3)
C50 0.046(2) 0.041(2) 0.047(2) -0.0119(19) -0.003(2) 0.009(2)
C51 0.062(3) 0.042(3) 0.069(3) -0.025(2) 0.001(3) 0.003(2)
C52 0.093(4) 0.027(2) 0.056(3) -0.005(2) 0.017(3) -0.008(2)
C53 0.081(4) 0.044(3) 0.102(5) -0.035(3) 0.038(3) -0.030(3)
C54 0.052(3) 0.040(2) 0.084(4) -0.016(2) 0.021(3) -0.019(2)
C55 0.0300(17) 0.0268(17) 0.0256(17) -0.0001(14) -0.0048(14) 0.0009(15)
C56 0.040(2) 0.038(2) 0.055(3) -0.0015(17) 0.0041(19) -0.003(2)
C57 0.061(3) 0.038(2) 0.068(3) 0.012(2) 0.005(2) -0.013(2)
C58 0.0333(19) 0.035(2) 0.0295(19) 0.0026(15) 0.0012(16) 0.0011(16)
C59 0.0351(19) 0.034(2) 0.0290(19) 0.0027(15) -0.0034(16) 0.0021(16)
C60 0.0328(19) 0.035(2) 0.0280(19) 0.0018(15) -0.0019(15) 0.0006(16)
C61 0.0361(19) 0.041(2) 0.0315(19) -0.0022(16) -0.0052(16) 0.0026(17)
C62 0.044(2) 0.033(2) 0.0301(19) -0.0013(16) -0.0009(17) 0.0046(16)
C75 0.136(6) 0.066(4) 0.051(3) 0.028(4) -0.031(4) -0.029(3)
C76 0.121(5) 0.074(4) 0.040(3) 0.062(4) 0.005(3) 0.014(3)
C77 0.051(2) 0.034(2) 0.038(2) 0.0037(18) -0.0170(18) -0.0013(18)
C78 0.0332(18) 0.0336(19) 0.0300(19) 0.0074(16) -0.0032(15) 0.0065(16)
C79 0.059(3) 0.028(2) 0.043(2) 0.0058(18) -0.013(2) 0.0036(18)

loop_
_atom_type_symbol
_atom_type_description
_atom_type_scat_dispersion_real
_atom_type_scat_dispersion_imag
_atom_type_scat_source
C C 0.0033 0.0016
;
International Tables for Crystallography
(Vol. C, Tables 4.2.6.8 and 6.1.1.4)
;
H H 0.0000 0.0000
;
International Tables for Crystallography
(Vol. C, Table 6.1.1.4)
;
Eu Eu -0.1578 3.6682
;
International Tables for Crystallography
(Vol. C, Tables 4.2.6.8 and 6.1.1.4)
;
F F 0.0171 0.0103
;
International Tables for Crystallography
(Vol. C, Tables 4.2.6.8 and 6.1.1.4)
;
O O 0.0106 0.0060
;
International Tables for Crystallography
(Vol. C, Tables 4.2.6.8 and 6.1.1.4)
;
P P 0.1023 0.0942
;
International Tables for Crystallography
(Vol. C, Tables 4.2.6.8 and 6.1.1.4)
;

loop_
_citation_id
_citation_doi
_citation_year
1 10.1021/acs.inorgchem.5b00145 2015

loop_
_geom_angle_atom_site_label_1
_geom_angle_atom_site_label_2
_geom_angle_atom_site_label_3
_geom_angle
_geom_angle_publ_flag
_geom_angle_site_symmetry_1
_geom_angle_site_symmetry_3
O4 Eu1 O6 76.77(8) yes . .
O4 Eu1 O7 75.03(8) yes . .
O4 Eu1 O8 118.98(8) yes . .
O4 Eu1 O9 138.31(8) yes . .
O4 Eu1 O10 142.61(8) yes . .
O4 Eu1 O11 78.80(8) yes . .
O4 Eu1 O12 76.10(8) yes . .
O6 Eu1 O7 109.06(8) yes . .
O6 Eu1 O8 70.20(9) yes . .
O6 Eu1 O9 138.84(8) yes . .
O6 Eu1 O10 80.22(8) yes . .
O6 Eu1 O11 148.02(8) yes . .
O6 Eu1 O12 83.51(8) yes . .
O7 Eu1 O8 69.73(9) yes . .
O7 Eu1 O9 72.50(8) yes . .
O7 Eu1 O10 141.10(8) yes . .
O7 Eu1 O11 83.89(9) yes . .
O7 Eu1 O12 144.61(8) yes . .
O8 Eu1 O9 72.41(8) yes . .
O8 Eu1 O10 79.08(8) yes . .
O8 Eu1 O11 140.94(9) yes . .
O8 Eu1 O12 143.96(9) yes . .
O9 Eu1 O10 76.40(8) yes . .
O9 Eu1 O11 72.44(8) yes . .
O9 Eu1 O12 119.83(8) yes . .
O10 Eu1 O11 108.40(8) yes . .
O10 Eu1 O12 72.34(8) yes . .
O11 Eu1 O12 70.76(8) yes . .
O10 P2 C43 110.03(15) yes . .
O10 P2 C48 111.18(14) yes . .
O10 P2 C59 114.44(16) yes . .
C43 P2 C48 111.39(16) yes . .
C43 P2 C59 105.07(16) yes . .
C48 P2 C59 104.51(17) yes . .
O4 P5 C21 112.15(15) yes . .
O4 P5 C32 112.36(16) yes . .
O4 P5 C55 109.83(14) yes . .
C21 P5 C32 106.03(16) yes . .
C21 P5 C55 109.98(15) yes . .
C32 P5 C55 106.27(16) yes . .
Eu1 O4 P5 149.91(14) yes . .
Eu1 O6 C31 136.6(3) yes . .
Eu1 O7 C13 131.7(2) yes . .
Eu1 O8 C29 136.3(3) yes . .
Eu1 O9 C15 132.0(2) yes . .
Eu1 O10 P2 142.75(15) yes . .
Eu1 O11 C24 136.2(2) yes . .
Eu1 O12 C26 135.4(2) yes . .
O7 C13 C14 128.5(3) yes . .
O7 C13 C16 112.6(3) yes . .
C14 C13 C16 118.9(3) yes . .
C13 C14 C15 121.9(3) yes . .
O9 C15 C14 128.5(3) yes . .
O9 C15 C17 115.0(3) yes . .
C14 C15 C17 116.5(4) yes . .
F63 C16 F64 108.5(4) yes . .
F63 C16 F65 105.9(4) yes . .
F63 C16 C13 110.8(4) yes . .
F64 C16 F65 105.8(4) yes . .
F64 C16 C13 111.1(4) yes . .
F65 C16 C13 114.3(4) yes . .
F66 C17 F67 107.1(5) yes . .
F66 C17 F68 108.0(6) yes . .
F66 C17 C15 118.0(5) yes . .
F67 C17 F68 96.9(5) yes . .
F67 C17 C15 111.5(5) yes . .
F68 C17 C15 113.2(4) yes . .
C19 C18 C23 122.0(4) yes . .
C18 C19 C20 119.9(4) yes . .
C19 C20 C21 118.4(3) yes . .
P5 C21 C20 122.0(3) yes . .
P5 C21 C22 117.5(3) yes . .
C20 C21 C22 120.5(3) yes . .
C21 C22 C23 120.3(3) yes . .
C18 C23 C22 118.9(4) yes . .
O11 C24 C25 127.2(3) yes . .
O11 C24 C27 114.0(3) yes . .
C25 C24 C27 118.8(3) yes . .
C24 C25 C26 121.9(3) yes . .
O12 C26 C25 127.7(3) yes . .
O12 C26 C28 114.3(3) yes . .
C25 C26 C28 118.0(3) yes . .
F37 C27 F38 108.8(3) yes . .
F37 C27 F39 104.8(3) yes . .
F37 C27 C24 113.2(3) yes . .
F38 C27 F39 107.2(3) yes . .
F38 C27 C24 111.9(3) yes . .
F39 C27 C24 110.5(3) yes . .
F34 C28 F35 106.9(3) yes . .
F34 C28 F36 105.7(4) yes . .
F34 C28 C26 111.2(3) yes . .
F35 C28 F36 106.7(4) yes . .
F35 C28 C26 114.0(4) yes . .
F36 C28 C26 111.9(3) yes . .
O8 C29 C30 127.2(4) yes . .
O8 C29 C76 112.7(4) yes . .
C30 C29 C76 120.1(4) yes . .
C29 C30 C31 120.8(4) yes . .
O6 C31 C30 128.3(4) yes . .
O6 C31 C75 115.4(4) yes . .
C30 C31 C75 116.3(4) yes . .
P5 C32 C33 174.6(3) yes . .
C32 C33 C78 179.0(4) yes . .
C41 C40 C43 118.4(3) yes . .
C40 C41 C42 121.5(4) yes . .
C41 C42 C45 119.6(4) yes . .
P2 C43 C40 118.6(3) yes . .
P2 C43 C44 120.4(3) yes . .
C40 C43 C44 121.0(3) yes . .
C43 C44 C45 119.4(3) yes . .
C42 C45 C44 120.0(4) yes . .
C47 C46 C49 119.1(4) yes . .
C46 C47 C48 119.6(4) yes . .
P2 C48 C47 116.4(3) yes . .
P2 C48 C50 122.7(3) yes . .
C47 C48 C50 120.8(3) yes . .
C46 C49 C51 121.4(4) yes . .
C48 C50 C51 119.5(4) yes . .
C49 C51 C50 119.5(4) yes . .
C53 C52 C57 120.3(4) yes . .
C52 C53 C54 119.9(4) yes . .
C53 C54 C55 120.5(4) yes . .
P5 C55 C54 122.0(3) yes . .
P5 C55 C56 118.6(3) yes . .
C54 C55 C56 119.3(3) yes . .
C55 C56 C57 120.1(4) yes . .
C52 C57 C56 119.9(4) yes . .
C59 C58 C60 177.4(4) yes . .
P2 C59 C58 176.5(3) yes . .
C58 C60 C61 120.2(3) yes . .
C58 C60 C62 120.2(3) yes . .
C61 C60 C62 119.5(3) yes . .
C60 C61 C62 119.6(3) yes . 3_565
C60 C62 C61 120.9(3) yes . 3_565
F72 C75 F73 108.8(6) yes . .
F72 C75 F74 100.9(7) yes . .
F72 C75 C31 117.1(6) yes . .
F73 C75 F74 103.8(7) yes . .
F73 C75 C31 113.7(6) yes . .
F74 C75 C31 110.9(5) yes . .
F69 C76 F70 113.5(6) yes . .
F69 C76 F71 93.2(5) yes . .
F69 C76 C29 106.7(4) yes . .
F70 C76 F71 112.9(6) yes . .
F70 C76 C29 117.1(6) yes . .
F71 C76 C29 110.8(4) yes . .
C78 C77 C79 120.6(4) yes . 3_666
C33 C78 C77 120.5(3) yes . .
C33 C78 C79 120.2(3) yes . .
C77 C78 C79 119.3(3) yes . .
C77 C79 C78 120.2(4) yes 3_666 .
C13 C14 H14 119.053 no . .
C15 C14 H14 119.047 no . .
C19 C18 H18 118.991 no . .
C23 C18 H18 118.983 no . .
C18 C19 H19 115.782 no . .
C20 C19 H19 123.863 no . .
C19 C20 H20 120.403 no . .
C21 C20 H20 121.146 no . .
C21 C22 H22 119.873 no . .
C23 C22 H22 119.875 no . .
C18 C23 H23 120.577 no . .
C22 C23 H23 120.572 no . .
C24 C25 H25 119.049 no . .
C26 C25 H25 119.039 no . .
C29 C30 H30 119.605 no . .
C31 C30 H30 119.603 no . .
C41 C40 H40 121.183 no . .
C43 C40 H40 120.436 no . .
C40 C41 H41 119.251 no . .
C42 C41 H41 119.253 no . .
C41 C42 H42 117.369 no . .
C45 C42 H42 122.932 no . .
C43 C44 H44 120.283 no . .
C45 C44 H44 120.301 no . .
C42 C45 H45 119.985 no . .
C44 C45 H45 119.982 no . .
C47 C46 H46 120.444 no . .
C49 C46 H46 120.453 no . .
C46 C47 H47 120.180 no . .
C48 C47 H47 120.180 no . .
C46 C49 H49 119.307 no . .
C51 C49 H49 119.310 no . .
C48 C50 H50 122.797 no . .
C51 C50 H50 117.573 no . .
C49 C51 H51 122.060 no . .
C50 C51 H51 118.404 no . .
C53 C52 H52 119.833 no . .
C57 C52 H52 119.841 no . .
C52 C53 H53 120.072 no . .
C54 C53 H53 120.063 no . .
C53 C54 H54 119.758 no . .
C55 C54 H54 119.758 no . .
C55 C56 H56 119.971 no . .
C57 C56 H56 119.974 no . .
C52 C57 H57 120.039 no . .
C56 C57 H57 120.032 no . .
C60 C61 H61 120.188 no . .
C62 C61 H61 120.182 no 3_565 .
C60 C62 H62 119.576 no . .
C61 C62 H62 119.573 no 3_565 .
C78 C77 H77 119.718 no . .
C79 C77 H77 119.729 no 3_666 .
C77 C79 H79 119.903 no 3_666 .
C78 C79 H79 119.912 no . .

loop_
_geom_bond_atom_site_label_1
_geom_bond_atom_site_label_2
_geom_bond_distance
_geom_bond_publ_flag
_geom_bond_site_symmetry_2
Eu1 O4 2.324(2) yes .
Eu1 O6 2.384(2) yes .
Eu1 O7 2.381(2) yes .
Eu1 O8 2.414(3) yes .
Eu1 O9 2.416(2) yes .
Eu1 O10 2.332(2) yes .
Eu1 O11 2.397(2) yes .
Eu1 O12 2.433(2) yes .
P2 O10 1.489(2) yes .
P2 C43 1.798(3) yes .
P2 C48 1.791(3) yes .
P2 C59 1.748(4) yes .
P5 O4 1.494(2) yes .
P5 C21 1.792(4) yes .
P5 C32 1.742(4) yes .
P5 C55 1.794(3) yes .
F34 C28 1.318(5) yes .
F35 C28 1.325(5) yes .
F36 C28 1.315(5) yes .
F37 C27 1.324(5) yes .
F38 C27 1.304(5) yes .
F39 C27 1.321(5) yes .
F63 C16 1.311(6) yes .
F64 C16 1.306(6) yes .
F65 C16 1.322(6) yes .
F66 C17 1.211(8) yes .
F67 C17 1.280(8) yes .
F68 C17 1.278(7) yes .
F69 C76 1.332(8) yes .
F70 C76 1.128(8) yes .
F71 C76 1.362(7) yes .
F72 C75 1.243(9) yes .
F73 C75 1.194(9) yes .
F74 C75 1.279(9) yes .
O6 C31 1.250(5) yes .
O7 C13 1.252(4) yes .
O8 C29 1.238(5) yes .
O9 C15 1.238(4) yes .
O11 C24 1.257(4) yes .
O12 C26 1.236(4) yes .
C13 C14 1.384(5) yes .
C13 C16 1.540(6) yes .
C14 C15 1.390(5) yes .
C15 C17 1.523(6) yes .
C18 C19 1.361(6) yes .
C18 C23 1.380(6) yes .
C19 C20 1.410(6) yes .
C20 C21 1.406(5) yes .
C21 C22 1.377(5) yes .
C22 C23 1.398(6) yes .
C24 C25 1.391(5) yes .
C24 C27 1.535(5) yes .
C25 C26 1.392(5) yes .
C26 C28 1.536(6) yes .
C29 C30 1.397(6) yes .
C29 C76 1.551(7) yes .
C30 C31 1.368(6) yes .
C31 C75 1.516(7) yes .
C32 C33 1.195(5) yes .
C33 C78 1.433(5) yes .
C40 C41 1.388(6) yes .
C40 C43 1.382(5) yes .
C41 C42 1.384(6) yes .
C42 C45 1.382(6) yes .
C43 C44 1.397(5) yes .
C44 C45 1.390(6) yes .
C46 C47 1.401(6) yes .
C46 C49 1.375(6) yes .
C47 C48 1.389(5) yes .
C48 C50 1.375(5) yes .
C49 C51 1.383(7) yes .
C50 C51 1.398(6) yes .
C52 C53 1.367(7) yes .
C52 C57 1.371(7) yes .
C53 C54 1.384(6) yes .
C54 C55 1.373(5) yes .
C55 C56 1.384(5) yes .
C56 C57 1.385(6) yes .
C58 C59 1.191(5) yes .
C58 C60 1.437(5) yes .
C60 C61 1.403(5) yes .
C60 C62 1.389(5) yes .
C61 C62 1.376(5) yes 3_565
C77 C78 1.401(5) yes .
C77 C79 1.382(5) yes 3_666
C78 C79 1.385(5) yes .
C14 H14 0.950 no .
C18 H18 0.950 no .
C19 H19 0.986 no .
C20 H20 0.889 no .
C22 H22 0.950 no .
C23 H23 0.950 no .
C25 H25 0.950 no .
C30 H30 0.950 no .
C40 H40 0.908 no .
C41 H41 0.950 no .
C42 H42 0.957 no .
C44 H44 0.950 no .
C45 H45 0.950 no .
C46 H46 0.950 no .
C47 H47 0.950 no .
C49 H49 0.950 no .
C50 H50 0.949 no .
C51 H51 1.043 no .
C52 H52 0.950 no .
C53 H53 0.950 no .
C54 H54 0.950 no .
C56 H56 0.950 no .
C57 H57 0.950 no .
C61 H61 0.950 no .
C62 H62 0.950 no .
C77 H77 0.950 no .
C79 H79 0.950 no .

loop_
_geom_contact_atom_site_label_1
_geom_contact_atom_site_label_2
_geom_contact_distance
_geom_contact_publ_flag
_geom_contact_site_symmetry_2
P2 O9 3.448(2) no .
P5 O7 3.509(3) no .
F34 O12 2.787(4) no .
F34 C25 3.425(5) no .
F34 C56 3.518(5) no .
F35 O12 3.484(4) no .
F35 C25 2.729(5) no .
F36 O12 2.777(4) no .
F36 C25 3.417(5) no .
F37 O11 3.491(4) no .
F37 C25 2.727(4) no .
F38 O11 2.772(4) no .
F38 C22 3.389(5) no .
F38 C23 3.522(5) no .
F38 C25 3.441(5) no .
F39 O11 2.795(4) no .
F39 C25 3.389(5) no .
F39 C61 3.277(5) no .
F63 O7 2.749(4) no .
F63 C14 3.419(5) no .
F64 F69 3.023(6) no .
F64 O7 2.773(4) no .
F64 C14 3.389(5) no .
F65 O7 3.486(4) no .
F65 C14 2.754(5) no .
F66 O9 3.362(6) no .
F66 C14 2.783(6) no .
F67 O9 2.972(6) no .
F67 C14 3.164(7) no .
F67 C46 3.597(7) no .
F67 C49 3.552(7) no .
F68 O9 2.587(5) no .
F68 C14 3.554(6) no .
F69 O8 2.755(5) no .
F69 C13 3.596(6) no .
F69 C30 3.357(6) no .
F70 O8 2.773(6) no .
F70 C30 3.352(6) no .
F70 C46 3.499(6) no .
F71 O8 3.474(5) no .
F71 C30 2.751(6) no .
F72 O6 3.398(5) no .
F72 C30 2.755(7) no .
F73 O6 2.910(7) no .
F73 C30 3.147(8) no .
F74 O6 2.611(7) no .
F74 C30 3.459(7) no .
O4 C22 3.025(5) no .
O4 C24 3.569(4) no .
O4 C26 3.511(4) no .
O4 C56 2.984(5) no .
O6 C29 2.867(5) no .
O7 C15 2.904(4) no .
O7 C22 3.513(5) no .
O8 C13 3.027(5) no .
O8 C14 3.249(5) no .
O8 C15 3.168(5) no .
O8 C31 2.852(5) no .
O9 C13 2.901(4) no .
O9 C59 3.432(4) no .
O10 C40 2.976(5) no .
O10 C47 3.013(5) no .
O11 C26 2.893(4) no .
O12 C24 2.889(4) no .
C18 C21 2.757(6) no .
C19 C22 2.777(5) no .
C20 C23 2.796(5) no .
C20 C32 3.201(5) no .
C20 C54 3.525(6) no .
C21 C54 3.339(5) no .
C32 C54 3.459(6) no .
C32 C77 3.549(5) no .
C32 C79 3.533(5) no .
C40 C45 2.793(5) no .
C41 C44 2.762(6) no .
C42 C43 2.768(6) no .
C44 C48 3.503(5) no .
C44 C59 3.244(5) no .
C46 C50 2.787(6) no .
C47 C51 2.776(6) no .
C48 C49 2.756(6) no .
C50 C59 3.100(6) no .
C52 C55 2.762(5) no .
C53 C56 2.753(6) no .
C54 C57 2.749(6) no .
C59 C61 3.557(5) no .
C59 C62 3.525(5) no .
C60 C60 2.782(5) no 3_565
C61 C61 2.786(5) no 3_565
C62 C62 2.768(5) no 3_565
C77 C77 2.764(6) no 3_666
C78 C78 2.790(5) no 3_666
C79 C79 2.780(6) no 3_666
F34 F37 3.091(4) no 4_565
F34 F38 3.518(4) no 4_565
F34 F39 3.353(4) no 4_565
F34 C27 3.577(5) no 4_565
F35 C44 3.422(5) no 2_555
F36 F37 3.415(5) no 4_565
F37 F34 3.091(4) no 4_564
F37 F36 3.415(5) no 4_564
F37 F73 3.588(7) no 4_564
F37 C40 3.518(5) no 4_564
F37 C41 3.574(5) no 4_564
F38 F34 3.518(4) no 4_564
F38 F74 3.168(8) no 4_564
F39 F34 3.353(4) no 4_564
F39 C46 3.264(5) no 4_554
F39 C49 3.297(5) no 4_554
F63 F71 3.156(5) no 4_554
F63 C18 3.293(5) no 3_665
F63 C19 3.569(6) no 3_665
F64 C54 3.389(5) no 2_645
F65 F71 3.016(5) no 4_554
F65 C52 3.590(5) no 1_545
F66 C30 3.482(6) no 4_554
F68 C45 3.419(6) no 2_545
F69 C52 3.339(6) no 1_545
F71 F63 3.156(5) no 4_555
F71 F65 3.016(5) no 4_555
F71 C13 3.474(5) no 4_555
F71 C14 3.325(5) no 4_555
F71 C16 3.364(6) no 4_555
F72 C53 3.549(8) no 4_565
F72 C54 3.357(7) no 4_565
F72 C55 3.394(6) no 4_565
F73 F37 3.588(7) no 4_565
F73 C25 3.288(7) no 4_565
F74 F38 3.168(8) no 4_565
F74 C22 3.015(7) no 4_565
F74 C23 3.224(8) no 4_565
C13 F71 3.474(5) no 4_554
C14 F71 3.325(5) no 4_554
C16 F71 3.364(6) no 4_554
C18 F63 3.293(5) no 3_665
C18 C18 3.447(6) no 3_665
C18 C19 3.540(6) no 3_665
C19 F63 3.569(6) no 3_665
C19 C18 3.540(6) no 3_665
C22 F74 3.015(7) no 4_564
C23 F74 3.224(8) no 4_564
C25 F73 3.288(7) no 4_564
C27 F34 3.577(5) no 4_564
C30 F66 3.482(6) no 4_555
C40 F37 3.518(5) no 4_565
C41 F37 3.574(5) no 4_565
C42 C44 3.495(6) no 3_566
C44 F35 3.422(5) no 2_545
C44 C42 3.495(6) no 3_566
C45 F68 3.419(6) no 2_555
C46 F39 3.264(5) no 4_555
C49 F39 3.297(5) no 4_555
C49 C60 3.472(6) no 2_545
C49 C61 3.541(6) no 2_545
C51 C60 3.538(6) no 2_545
C51 C61 3.555(6) no 2_545
C52 F65 3.590(5) no 1_565
C52 F69 3.339(6) no 1_565
C53 F72 3.549(8) no 4_564
C54 F64 3.389(5) no 2_655
C54 F72 3.357(7) no 4_564
C55 F72 3.394(6) no 4_564
C60 C49 3.472(6) no 2_555
C60 C51 3.538(6) no 2_555
C61 C49 3.541(6) no 2_555
C61 C51 3.555(6) no 2_555
P2 H40 2.8167 no .
P2 H44 2.8804 no .
P2 H47 2.7770 no .
P2 H50 2.9449 no .
P5 H20 2.9165 no .
P5 H22 2.7847 no .
P5 H54 2.8815 no .
P5 H56 2.8198 no .
F34 H25 3.5787 no .
F34 H56 2.8157 no .
F34 H57 3.1597 no .
F35 H25 2.3574 no .
F36 H25 3.5792 no .
F36 H40 3.5850 no .
F37 H25 2.3630 no .
F37 H61 3.1986 no .
F38 H22 2.6874 no .
F38 H23 2.9711 no .
F39 H25 3.5465 no .
F39 H61 3.0221 no .
F63 H14 3.5865 no .
F64 H14 3.5460 no .
F64 H77 2.8533 no .
F65 H14 2.3928 no .
F66 H14 2.5185 no .
F67 H14 3.1630 no .
F69 H30 3.5262 no .
F69 H77 3.2434 no .
F70 H30 3.5025 no .
F70 H46 2.9665 no .
F70 H47 3.1964 no .
F71 H30 2.4064 no .
F71 H77 3.5184 no .
F72 H30 2.4460 no .
F73 H30 3.2216 no .
O4 H22 2.6122 no .
O4 H56 2.5744 no .
O6 H30 3.1756 no .
O7 H14 3.1878 no .
O7 H22 3.2478 no .
O8 H30 3.1815 no .
O8 H47 3.0840 no .
O9 H14 3.1787 no .
O10 H40 2.5738 no .
O10 H47 2.6346 no .
O11 H22 2.8730 no .
O11 H25 3.1905 no .
O12 H25 3.1743 no .
O12 H40 3.4588 no .
O12 H56 3.1536 no .
C16 H14 2.6413 no .
C17 H14 2.5878 no .
C18 H20 3.1979 no .
C18 H22 3.2504 no .
C19 H23 3.2506 no .
C20 H18 3.2533 no .
C20 H22 3.2739 no .
C20 H54 2.8557 no .
C21 H19 3.3328 no .
C21 H23 3.2650 no .
C21 H54 3.0269 no .
C22 H18 3.2475 no .
C22 H20 3.2202 no .
C23 H19 3.2508 no .
C24 H22 3.1673 no .
C24 H61 3.2405 no .
C25 H61 3.0929 no .
C26 H56 3.3317 no .
C27 H22 3.4404 no .
C27 H25 2.6418 no .
C27 H61 3.3267 no .
C28 H25 2.6272 no .
C29 H47 3.2797 no .
C30 H77 3.5816 no .
C32 H20 2.8872 no .
C32 H54 3.3417 no .
C32 H77 3.5122 no .
C32 H79 3.4953 no .
C33 H20 3.5120 no .
C33 H77 2.6314 no .
C33 H79 2.6123 no .
C40 H42 3.2608 no .
C40 H44 3.2743 no .
C41 H45 3.2497 no .
C42 H40 3.2393 no .
C42 H44 3.2600 no .
C43 H41 3.2371 no .
C43 H45 3.2664 no .
C44 H40 3.2388 no .
C44 H42 3.2829 no .
C44 H50 3.5799 no .
C45 H41 3.2451 no .
C46 H51 3.3566 no .
C47 H49 3.2505 no .
C47 H50 3.2757 no .
C48 H44 3.3002 no .
C48 H46 3.2720 no .
C48 H51 3.3285 no .
C49 H47 3.2521 no .
C49 H50 3.2436 no .
C50 H44 3.2487 no .
C50 H47 3.2590 no .
C50 H49 3.2578 no .
C51 H46 3.2612 no .
C52 H54 3.2368 no .
C52 H56 3.2427 no .
C53 H57 3.2322 no .
C54 H20 3.3179 no .
C54 H52 3.2397 no .
C54 H56 3.2379 no .
C55 H20 3.5800 no .
C55 H53 3.2496 no .
C55 H57 3.2556 no .
C56 H52 3.2437 no .
C56 H54 3.2382 no .
C57 H53 3.2329 no .
C58 H44 3.5310 no .
C58 H50 3.1954 no .
C58 H61 2.6376 no .
C58 H62 2.6151 no .
C59 H44 2.9889 no .
C59 H50 2.7515 no .
C59 H61 3.5337 no .
C59 H62 3.4750 no .
C60 H61 3.2611 no 3_565
C60 H62 3.2602 no 3_565
C61 H62 3.2694 no .
C62 H61 3.2711 no .
C75 H30 2.5670 no .
C76 H30 2.6929 no .
C77 H30 3.5577 no .
C77 H79 3.2636 no .
C78 H77 3.2535 no 3_666
C78 H79 3.2729 no 3_666
C79 H77 3.2601 no .
H18 H19 2.2540 no .
H18 H23 2.3234 no .
H19 H20 2.4106 no .
H20 H54 2.5434 no .
H22 H23 2.3541 no .
H25 H61 2.9735 no .
H30 H77 3.5378 no .
H40 H41 2.3233 no .
H41 H42 2.2885 no .
H42 H45 2.3780 no .
H44 H45 2.3442 no .
H44 H50 2.8711 no .
H46 H47 2.3596 no .
H46 H49 2.3213 no .
H49 H51 2.4022 no .
H50 H51 2.3347 no .
H50 H62 3.3686 no .
H52 H53 2.3159 no .
H52 H57 2.3198 no .
H53 H54 2.3318 no .
H56 H57 2.3349 no .
H61 H62 2.3220 no 3_565
H77 H79 2.3265 no 3_666
F34 H49 3.5956 no 1_565
F35 H41 3.3111 no 4_564
F35 H44 2.6975 no 2_555
F35 H45 3.1103 no 2_555
F36 H44 3.5184 no 2_555
F36 H50 2.9982 no 2_555
F36 H62 3.2614 no 2_555
F37 H40 2.9702 no 4_564
F37 H41 3.0381 no 4_564
F38 H56 3.3804 no 4_564
F38 H57 3.2096 no 4_564
F39 H46 2.6291 no 4_554
F39 H49 2.6818 no 4_554
F63 H18 2.5155 no 3_665
F63 H19 3.0493 no 3_665
F64 H20 3.0922 no 2_645
F64 H52 3.5779 no 1_545
F64 H53 3.5260 no 2_645
F64 H54 2.6051 no 2_645
F65 H20 3.5944 no 2_645
F65 H30 3.4802 no 4_554
F65 H52 3.0025 no 1_545
F65 H53 3.4428 no 1_545
F65 H79 3.3471 no 2_645
F66 H30 3.2932 no 4_554
F66 H45 3.3497 no 2_545
F66 H47 3.2165 no 4_554
F67 H45 3.3070 no 2_545
F68 H42 3.4110 no 2_545
F68 H45 2.8445 no 2_545
F68 H46 3.4531 no 4_554
F69 H19 2.9496 no 2_645
F69 H20 3.5546 no 2_645
F69 H52 2.4902 no 1_545
F70 H52 3.5631 no 1_545
F70 H57 3.4140 no 1_545
F71 H14 3.0470 no 4_555
F71 H19 3.0278 no 2_645
F73 H25 3.0279 no 4_565
F74 H22 2.8584 no 4_565
F74 H23 3.2245 no 4_565
C17 H45 3.4724 no 2_545
C18 H18 3.2341 no 3_665
C18 H19 3.2614 no 3_665
C18 H79 2.9841 no 4_564
C19 H18 3.1397 no 3_665
C19 H79 2.8672 no 4_564
C20 H53 3.1875 no 2_645
C20 H79 3.4203 no 4_564
C23 H19 3.5154 no 3_665
C25 H41 3.3703 no 4_564
C32 H53 3.3569 no 2_645
C33 H53 3.0991 no 2_645
C40 H45 3.5175 no 3_566
C41 H25 3.3823 no 4_565
C41 H45 3.5965 no 3_566
C41 H61 3.2852 no 4_565
C41 H62 2.9255 no 2_555
C42 H62 3.0080 no 2_555
C43 H42 3.5451 no 3_566
C43 H51 3.4491 no 2_555
C44 H42 3.5099 no 3_566
C44 H51 2.9668 no 2_555
C45 H51 3.4576 no 2_555
C46 H42 3.3921 no 3_566
C47 H42 3.0968 no 3_566
C48 H42 3.1463 no 3_566
C50 H42 3.4536 no 3_566
C51 H61 3.5783 no 2_545
C52 H23 3.3656 no 4_565
C53 H20 3.3805 no 2_655
C54 H77 3.5521 no 2_655
C56 H23 3.2962 no 4_565
C57 H23 3.1073 no 4_565
C58 H49 3.5814 no 2_555
C58 H51 2.8410 no 2_555
C59 H51 3.0759 no 2_555
C60 H49 3.0007 no 2_555
C60 H49 3.5621 no 4_554
C60 H51 3.1548 no 2_555
C61 H41 3.1266 no 4_564
C61 H49 3.3674 no 2_555
C61 H49 3.2195 no 4_554
C61 H51 3.4397 no 2_555
C62 H41 3.2572 no 2_545
C62 H42 3.3587 no 2_545
C62 H49 2.9183 no 2_555
C76 H52 3.5328 no 1_545
C77 H53 3.5451 no 2_645
C77 H54 3.3873 no 2_645
C78 H53 3.3918 no 2_645
H14 F71 3.0470 no 4_554
H14 H30 2.9377 no 4_554
H14 H52 3.0889 no 1_545
H18 F63 2.5155 no 3_665
H18 C18 3.2341 no 3_665
H18 C19 3.1397 no 3_665
H18 H18 3.2927 no 3_665
H18 H19 3.0044 no 3_665
H18 H79 3.1585 no 4_564
H19 F63 3.0493 no 3_665
H19 F69 2.9496 no 2_655
H19 F71 3.0278 no 2_655
H19 C18 3.2614 no 3_665
H19 C23 3.5154 no 3_665
H19 H18 3.0044 no 3_665
H19 H23 3.4534 no 3_665
H19 H52 3.3843 no 2_645
H19 H79 3.0908 no 4_564
H20 F64 3.0922 no 2_655
H20 F65 3.5944 no 2_655
H20 F69 3.5546 no 2_655
H20 C53 3.3805 no 2_645
H20 H52 3.2273 no 2_645
H20 H53 2.6709 no 2_645
H20 H77 3.5698 no 2_655
H22 F74 2.8584 no 4_564
H23 F74 3.2245 no 4_564
H23 C52 3.3656 no 4_564
H23 C56 3.2962 no 4_564
H23 C57 3.1073 no 4_564
H23 H19 3.4534 no 3_665
H23 H57 3.3447 no 4_564
H25 F73 3.0279 no 4_564
H25 C41 3.3823 no 4_564
H25 H40 3.3055 no 4_564
H25 H41 2.5906 no 4_564
H30 F65 3.4802 no 4_555
H30 F66 3.2932 no 4_555
H30 H14 2.9377 no 4_555
H40 F37 2.9702 no 4_565
H40 H25 3.3055 no 4_565
H41 F35 3.3111 no 4_565
H41 F37 3.0381 no 4_565
H41 C25 3.3703 no 4_565
H41 C61 3.1266 no 4_565
H41 C62 3.2572 no 2_555
H41 H25 2.5906 no 4_565
H41 H61 2.4670 no 4_565
H41 H62 2.7308 no 2_555
H42 F68 3.4110 no 2_555
H42 C43 3.5451 no 3_566
H42 C44 3.5099 no 3_566
H42 C46 3.3921 no 3_566
H42 C47 3.0968 no 3_566
H42 C48 3.1463 no 3_566
H42 C50 3.4536 no 3_566
H42 C62 3.3587 no 2_555
H42 H47 3.4096 no 3_566
H42 H61 3.5197 no 4_565
H42 H62 2.8931 no 2_555
H44 F35 2.6975 no 2_545
H44 F36 3.5184 no 2_545
H44 H51 2.8476 no 2_555
H45 F35 3.1103 no 2_545
H45 F66 3.3497 no 2_555
H45 F67 3.3070 no 2_555
H45 F68 2.8445 no 2_555
H45 C17 3.4724 no 2_555
H45 C40 3.5175 no 3_566
H45 C41 3.5965 no 3_566
H46 F39 2.6291 no 4_555
H46 F68 3.4531 no 4_555
H47 F66 3.2165 no 4_555
H47 H42 3.4096 no 3_566
H49 F34 3.5956 no 1_545
H49 F39 2.6818 no 4_555
H49 C58 3.5814 no 2_545
H49 C60 3.0007 no 2_545
H49 C60 3.5621 no 4_555
H49 C61 3.3674 no 2_545
H49 C61 3.2195 no 4_555
H49 C62 2.9183 no 2_545
H49 H62 3.2324 no 2_545
H50 F36 2.9982 no 2_545
H51 C43 3.4491 no 2_545
H51 C44 2.9668 no 2_545
H51 C45 3.4576 no 2_545
H51 C58 2.8410 no 2_545
H51 C59 3.0759 no 2_545
H51 C60 3.1548 no 2_545
H51 C61 3.4397 no 2_545
H51 H44 2.8476 no 2_545
H51 H61 3.4070 no 2_545
H52 F64 3.5779 no 1_565
H52 F65 3.0025 no 1_565
H52 F69 2.4902 no 1_565
H52 F70 3.5631 no 1_565
H52 C76 3.5328 no 1_565
H52 H14 3.0889 no 1_565
H52 H19 3.3843 no 2_655
H52 H20 3.2273 no 2_655
H53 F64 3.5260 no 2_655
H53 F65 3.4428 no 1_565
H53 C20 3.1875 no 2_655
H53 C32 3.3569 no 2_655
H53 C33 3.0991 no 2_655
H53 C77 3.5451 no 2_655
H53 C78 3.3918 no 2_655
H53 H20 2.6709 no 2_655
H53 H77 3.3798 no 2_655
H54 F64 2.6051 no 2_655
H54 C77 3.3873 no 2_655
H54 H77 2.8729 no 2_655
H56 F38 3.3804 no 4_565
H57 F38 3.2096 no 4_565
H57 F70 3.4140 no 1_565
H57 H23 3.3447 no 4_565
H61 C41 3.2852 no 4_564
H61 C51 3.5783 no 2_555
H61 H41 2.4670 no 4_564
H61 H42 3.5197 no 4_564
H61 H51 3.4070 no 2_555
H62 F36 3.2614 no 2_545
H62 C41 2.9255 no 2_545
H62 C42 3.0080 no 2_545
H62 H41 2.7308 no 2_545
H62 H42 2.8931 no 2_545
H62 H49 3.2324 no 2_555
H77 C54 3.5521 no 2_645
H77 H20 3.5698 no 2_645
H77 H53 3.3798 no 2_645
H77 H54 2.8729 no 2_645
H79 F65 3.3471 no 2_655
H79 C18 2.9841 no 4_565
H79 C19 2.8672 no 4_565
H79 C20 3.4203 no 4_565
H79 H18 3.1585 no 4_565
H79 H19 3.0908 no 4_565

loop_
_geom_torsion_atom_site_label_1
_geom_torsion_atom_site_label_2
_geom_torsion_atom_site_label_3
_geom_torsion_atom_site_label_4
_geom_torsion
_geom_torsion_publ_flag
_geom_torsion_site_symmetry_1
_geom_torsion_site_symmetry_3
_geom_torsion_site_symmetry_4
O4 Eu1 O6 C31 -122.6(2) no . . .
O6 Eu1 O4 P5 72.0(3) no . . .
O4 Eu1 O7 C13 -176.8(2) no . . .
O7 Eu1 O4 P5 -42.2(3) no . . .
O4 Eu1 O8 C29 53.1(3) no . . .
O8 Eu1 O4 P5 13.9(3) no . . .
O4 Eu1 O9 C15 59.1(3) no . . .
O9 Eu1 O4 P5 -82.0(3) no . . .
O4 Eu1 O10 P2 119.4(2) no . . .
O10 Eu1 O4 P5 125.5(3) no . . .
O4 Eu1 O11 C24 -70.0(2) no . . .
O11 Eu1 O4 P5 -128.8(3) no . . .
O4 Eu1 O12 C26 73.6(2) no . . .
O12 Eu1 O4 P5 158.5(3) no . . .
O6 Eu1 O7 C13 113.3(2) no . . .
O7 Eu1 O6 C31 -53.8(2) no . . .
O6 Eu1 O8 C29 -8.3(2) no . . .
O8 Eu1 O6 C31 5.3(2) no . . .
O6 Eu1 O9 C15 -80.5(2) no . . .
O9 Eu1 O6 C31 31.2(3) no . . .
O6 Eu1 O10 P2 171.9(2) no . . .
O10 Eu1 O6 C31 87.1(2) no . . .
O6 Eu1 O11 C24 -29.2(3) no . . .
O11 Eu1 O6 C31 -163.70(17) no . . .
O6 Eu1 O12 C26 151.5(2) no . . .
O12 Eu1 O6 C31 160.2(2) no . . .
O7 Eu1 O8 C29 111.9(3) no . . .
O8 Eu1 O7 C13 53.9(2) no . . .
O7 Eu1 O9 C15 18.65(19) no . . .
O9 Eu1 O7 C13 -23.3(2) no . . .
O7 Eu1 O10 P2 -79.8(3) no . . .
O10 Eu1 O7 C13 15.1(3) no . . .
O7 Eu1 O11 C24 -145.9(2) no . . .
O11 Eu1 O7 C13 -96.8(2) no . . .
O7 Eu1 O12 C26 37.5(3) no . . .
O12 Eu1 O7 C13 -140.49(19) no . . .
O8 Eu1 O9 C15 -55.0(2) no . . .
O9 Eu1 O8 C29 -170.8(3) no . . .
O8 Eu1 O10 P2 -116.5(2) no . . .
O10 Eu1 O8 C29 -91.8(2) no . . .
O8 Eu1 O11 C24 167.33(18) no . . .
O11 Eu1 O8 C29 162.41(19) no . . .
O8 Eu1 O12 C26 -165.88(17) no . . .
O12 Eu1 O8 C29 -54.0(3) no . . .
O9 Eu1 O10 P2 -42.2(2) no . . .
O10 Eu1 O9 C15 -137.7(2) no . . .
O9 Eu1 O11 C24 140.6(2) no . . .
O11 Eu1 O9 C15 107.7(2) no . . .
O9 Eu1 O12 C26 -64.6(2) no . . .
O12 Eu1 O9 C15 162.22(18) no . . .
O10 Eu1 O11 C24 72.0(2) no . . .
O11 Eu1 O10 P2 23.8(2) no . . .
O10 Eu1 O12 C26 -126.7(2) no . . .
O12 Eu1 O10 P2 85.7(2) no . . .
O11 Eu1 O12 C26 -9.2(2) no . . .
O12 Eu1 O11 C24 9.0(2) no . . .
O10 P2 C43 C40 -4.4(3) no . . .
O10 P2 C43 C44 175.1(2) no . . .
C43 P2 O10 Eu1 -136.4(2) no . . .
O10 P2 C48 C47 26.8(3) no . . .
O10 P2 C48 C50 -152.8(2) no . . .
C48 P2 O10 Eu1 99.7(2) no . . .
C59 P2 O10 Eu1 -18.4(3) no . . .
C43 P2 C48 C47 -96.3(2) no . . .
C43 P2 C48 C50 84.1(3) no . . .
C48 P2 C43 C40 119.3(2) no . . .
C48 P2 C43 C44 -61.2(3) no . . .
C59 P2 C43 C40 -128.1(2) no . . .
C59 P2 C43 C44 51.4(3) no . . .
C59 P2 C48 C47 150.7(2) no . . .
C59 P2 C48 C50 -28.9(3) no . . .
O4 P5 C21 C20 -162.4(2) no . . .
O4 P5 C21 C22 18.9(3) no . . .
C21 P5 O4 Eu1 89.0(3) no . . .
C32 P5 O4 Eu1 -30.4(4) no . . .
O4 P5 C55 C54 -167.0(2) no . . .
O4 P5 C55 C56 12.8(3) no . . .
C55 P5 O4 Eu1 -148.4(3) no . . .
C32 P5 C21 C20 -39.4(3) no . . .
C32 P5 C21 C22 141.9(2) no . . .
C21 P5 C55 C54 -43.1(3) no . . .
C21 P5 C55 C56 136.7(2) no . . .
C55 P5 C21 C20 75.1(3) no . . .
C55 P5 C21 C22 -103.6(2) no . . .
C32 P5 C55 C54 71.3(3) no . . .
C32 P5 C55 C56 -109.0(2) no . . .
Eu1 O6 C31 C30 -1.4(6) no . . .
Eu1 O6 C31 C75 179.20(16) no . . .
Eu1 O7 C13 C14 20.8(5) no . . .
Eu1 O7 C13 C16 -158.23(17) no . . .
Eu1 O8 C29 C30 7.7(6) no . . .
Eu1 O8 C29 C76 -172.89(17) no . . .
Eu1 O9 C15 C14 -10.6(6) no . . .
Eu1 O9 C15 C17 169.99(15) no . . .
Eu1 O11 C24 C25 -7.5(5) no . . .
Eu1 O11 C24 C27 173.74(16) no . . .
Eu1 O12 C26 C25 7.9(5) no . . .
Eu1 O12 C26 C28 -174.84(15) no . . .
O7 C13 C14 C15 0.1(6) no . . .
O7 C13 C16 F63 -59.0(5) no . . .
O7 C13 C16 F64 61.7(5) no . . .
O7 C13 C16 F65 -178.6(3) no . . .
C14 C13 C16 F63 121.9(4) no . . .
C14 C13 C16 F64 -117.4(4) no . . .
C14 C13 C16 F65 2.3(6) no . . .
C16 C13 C14 C15 179.1(3) no . . .
C13 C14 C15 O9 -5.3(6) no . . .
C13 C14 C15 C17 174.1(3) no . . .
O9 C15 C17 F66 149.2(4) no . . .
O9 C15 C17 F67 -86.2(4) no . . .
O9 C15 C17 F68 21.8(6) no . . .
C14 C15 C17 F66 -30.2(6) no . . .
C14 C15 C17 F67 94.3(5) no . . .
C14 C15 C17 F68 -157.7(4) no . . .
C19 C18 C23 C22 0.9(6) no . . .
C23 C18 C19 C20 -1.0(6) no . . .
C18 C19 C20 C21 0.3(5) no . . .
C19 C20 C21 P5 -178.1(3) no . . .
C19 C20 C21 C22 0.5(5) no . . .
P5 C21 C22 C23 178.0(2) no . . .
C20 C21 C22 C23 -0.7(5) no . . .
C21 C22 C23 C18 0.0(6) no . . .
O11 C24 C25 C26 0.2(6) no . . .
O11 C24 C27 F37 179.4(3) no . . .
O11 C24 C27 F38 -57.1(4) no . . .
O11 C24 C27 F39 62.2(4) no . . .
C25 C24 C27 F37 0.5(5) no . . .
C25 C24 C27 F38 124.0(3) no . . .
C25 C24 C27 F39 -116.7(4) no . . .
C27 C24 C25 C26 178.9(3) no . . .
C24 C25 C26 O12 -0.5(6) no . . .
C24 C25 C26 C28 -177.7(3) no . . .
O12 C26 C28 F34 60.4(4) no . . .
O12 C26 C28 F35 -178.7(3) no . . .
O12 C26 C28 F36 -57.6(4) no . . .
C25 C26 C28 F34 -122.1(3) no . . .
C25 C26 C28 F35 -1.2(5) no . . .
C25 C26 C28 F36 120.0(4) no . . .
O8 C29 C30 C31 0.6(6) no . . .
O8 C29 C76 F69 66.6(5) no . . .
O8 C29 C76 F70 -61.7(6) no . . .
O8 C29 C76 F71 166.8(4) no . . .
C30 C29 C76 F69 -113.9(4) no . . .
C30 C29 C76 F70 117.7(5) no . . .
C30 C29 C76 F71 -13.7(6) no . . .
C76 C29 C30 C31 -178.8(4) no . . .
C29 C30 C31 O6 -3.7(7) no . . .
C29 C30 C31 C75 175.7(3) no . . .
O6 C31 C75 F72 -151.3(4) no . . .
O6 C31 C75 F73 80.3(6) no . . .
O6 C31 C75 F74 -36.3(7) no . . .
C30 C31 C75 F72 29.2(7) no . . .
C30 C31 C75 F73 -99.1(5) no . . .
C30 C31 C75 F74 144.3(5) no . . .
C41 C40 C43 P2 -179.8(3) no . . .
C41 C40 C43 C44 0.8(5) no . . .
C43 C40 C41 C42 -0.6(6) no . . .
C40 C41 C42 C45 0.0(6) no . . .
C41 C42 C45 C44 0.5(6) no . . .
P2 C43 C44 C45 -179.7(2) no . . .
C40 C43 C44 C45 -0.3(5) no . . .
C43 C44 C45 C42 -0.3(6) no . . .
C47 C46 C49 C51 -0.7(7) no . . .
C49 C46 C47 C48 -0.2(7) no . . .
C46 C47 C48 P2 -178.2(3) no . . .
C46 C47 C48 C50 1.4(6) no . . .
P2 C48 C50 C51 177.9(2) no . . .
C47 C48 C50 C51 -1.7(6) no . . .
C46 C49 C51 C50 0.4(7) no . . .
C48 C50 C51 C49 0.8(7) no . . .
C53 C52 C57 C56 -1.9(7) no . . .
C57 C52 C53 C54 1.7(8) no . . .
C52 C53 C54 C55 -0.3(8) no . . .
C53 C54 C55 P5 179.0(4) no . . .
C53 C54 C55 C56 -0.7(6) no . . .
P5 C55 C56 C57 -179.2(2) no . . .
C54 C55 C56 C57 0.5(6) no . . .
C55 C56 C57 C52 0.8(6) no . . .
C58 C60 C61 C62 -177.4(3) no . . 3_565
C58 C60 C62 C61 177.4(3) no . . 3_565
C61 C60 C62 C61 0.3(5) no . . 3_565
C62 C60 C61 C62 -0.3(5) no . . 3_565
C60 C61 C62 C60 0.3(5) no . 3_565 3_565
C78 C77 C79 C78 0.9(6) no . 3_666 3_666
C79 C77 C78 C33 -178.7(3) no 3_666 . .
C79 C77 C78 C79 -0.9(5) no 3_666 . .
C33 C78 C79 C77 178.7(3) no . . 3_666
C77 C78 C79 C77 0.9(5) no . . 3_666
